data_7109564
loop_
_publ_author_name
'Stephen G. Davies'
'Ai M. Fletcher'
'Paul M. Roberts'
'James E. Thomson'
'Charlotte M. Zammit'

_publ_section_title
;
 Asymmetric syntheses of enantiopure C(5)-substituted transpentacins via
 diastereoselective Ireland-Claisen rearrangements
;
_journal_name_full Chem.Commun.
_journal_page_first 7037
_journal_paper_doi 10.1039/c3cc43250e
_journal_volume 49
_journal_year 2013
_chemical_absolute_configuration ad
_chemical_formula_moiety 'C31 H36 B1 F4 N1 O2'
_chemical_formula_sum 'C31 H36 B F4 N O2'
_chemical_formula_weight 541.43
_space_group_IT_number 19
_symmetry_cell_setting orthorhombic
_symmetry_space_group_name_Hall 'P 2ac 2ab'
_symmetry_space_group_name_H-M 'P 21 21 21'
_atom_sites_solution_hydrogens difmap
_atom_sites_solution_primary direct
_cell_angle_alpha 90
_cell_angle_beta 90
_cell_angle_gamma 90
_cell_formula_units_Z 4
_cell_length_a 9.33249(10)
_cell_length_b 15.31121(15)
_cell_length_c 20.0967(2)
_cell_measurement_reflns_used 0
_cell_measurement_temperature 150
_cell_measurement_theta_max 0
_cell_measurement_theta_min 0
_cell_volume 2871.65(5)
_computing_cell_refinement 'USER DEFINED CELL REFINEMENT'
_computing_data_collection 'USER DEFINED DATA COLLECTION'
_computing_data_reduction 'USER DEFINED DATA REDUCTION'
_computing_molecular_graphics 'CAMERON (Watkin et al., 1996)'
_computing_publication_material 'CRYSTALS (Betteridge et al., 2003)'
_computing_structure_refinement 'CRYSTALS (Betteridge et al., 2003)'
_computing_structure_solution 'SIR92 (Altomare et al., 1994)'
_diffrn_ambient_temperature 150
_diffrn_measured_fraction_theta_full 0.999
_diffrn_measured_fraction_theta_max 0.999
_diffrn_measurement_device Serial
_diffrn_measurement_device_type Unknown
_diffrn_measurement_method \w/2\q
_diffrn_radiation_monochromator graphite
_diffrn_radiation_type 'Cu K\a'
_diffrn_radiation_wavelength 1.54184
_diffrn_reflns_av_R_equivalents 0.030
_diffrn_reflns_limit_h_max 11
_diffrn_reflns_limit_h_min -11
_diffrn_reflns_limit_k_max 19
_diffrn_reflns_limit_k_min -19
_diffrn_reflns_limit_l_max 25
_diffrn_reflns_limit_l_min -19
_diffrn_reflns_number 30050
_diffrn_reflns_theta_full 76.671
_diffrn_reflns_theta_max 76.671
_diffrn_reflns_theta_min 3.629
_diffrn_standards_number 0
_exptl_absorpt_coefficient_mu 0.784
_exptl_absorpt_correction_type none
_exptl_crystal_colour colourless
_exptl_crystal_density_diffrn 1.252
_exptl_crystal_density_method 'not measured'
_exptl_crystal_description block
_exptl_crystal_F_000 1144
_exptl_crystal_size_max 0.300
_exptl_crystal_size_mid 0.260
_exptl_crystal_size_min 0.230
_refine_diff_density_max 0.23
_refine_diff_density_min -0.25
_refine_ls_abs_structure_details 'Flack (1983), 2609 Friedel-pairs'
_refine_ls_abs_structure_Flack -0.03(14)
_refine_ls_extinction_method None
_refine_ls_goodness_of_fit_ref 1.0101
_refine_ls_hydrogen_treatment constr
_refine_ls_matrix_type full
_refine_ls_number_parameters 353
_refine_ls_number_reflns 5068
_refine_ls_number_restraints 0
_refine_ls_R_factor_all 0.0391
_refine_ls_R_factor_gt 0.0382
_refine_ls_shift/su_max 0.0002611
_refine_ls_shift/su_mean 0.0000284
_refine_ls_structure_factor_coef Fsqd
_refine_ls_weighting_details
;
 Method= Modified Sheldrick 
 w=1/[\s^2^(F^2^) + ( 0.06P)^2^ + 0.64P] 
 ,where P=(max(Fo^2^,0) + 2Fc^2^)/3 
;
_refine_ls_weighting_scheme calc
_refine_ls_wR_factor_all 0.1035
_refine_ls_wR_factor_gt 0.1027
_refine_ls_wR_factor_ref 0.1017
_reflns_limit_h_max 11
_reflns_limit_h_min -11
_reflns_limit_k_max 19
_reflns_limit_k_min 0
_reflns_limit_l_max 25
_reflns_limit_l_min 0
_reflns_number_gt 5140
_reflns_number_total 6010
_reflns_threshold_expression I>2.0\s(I)
_oxford_diffrn_Wilson_B_factor 2.94
_oxford_diffrn_Wilson_scale 0.05
_oxford_refine_ls_r_factor_ref 0.0377
_oxford_refine_ls_scale 5.13(9)
_oxford_reflns_number_all 5261
_oxford_reflns_threshold_expression_ref I>-3.0\s(I)
_cod_data_source_file c3cc43250e.txt
_cod_data_source_block 19.HBF4
_cod_original_formula_sum 'C31 H36 B1 F4 N1 O2'
_cod_database_code 7109564

loop_
_symmetry_equiv_pos_as_xyz
x,y,z
x+1/2,-y+1/2,-z
-x,y+1/2,-z+1/2
-x+1/2,-y,z+1/2

loop_
_atom_site_label
_atom_site_type_symbol
_atom_site_fract_x
_atom_site_fract_y
_atom_site_fract_z
_atom_site_U_iso_or_equiv
_atom_site_occupancy
_atom_site_adp_type
_atom_site_refinement_flags_posn
F1 F 0.68835(18) 0.50314(9) 0.31362(10) 0.0784 1.0000 Uani .
B2 B 0.6670(2) 0.41577(14) 0.30660(12) 0.0427 1.0000 Uani .
F3 F 0.67219(19) 0.37094(13) 0.36536(8) 0.0811 1.0000 Uani .
F4 F 0.53572(18) 0.40089(12) 0.27798(10) 0.0881 1.0000 Uani .
F5 F 0.7747(2) 0.38309(10) 0.26614(10) 0.0883 1.0000 Uani .
O6 O 0.30218(14) 0.33503(8) 0.13451(7) 0.0420 1.0000 Uani .
C7 C 0.33793(18) 0.40855(10) 0.10402(8) 0.0311 1.0000 Uani .
O8 O 0.25121(13) 0.45785(8) 0.07930(7) 0.0395 1.0000 Uani .
C9 C 0.49771(17) 0.42163(10) 0.10261(7) 0.0260 1.0000 Uani .
C10 C 0.54310(16) 0.51674(10) 0.08673(7) 0.0263 1.0000 Uani .
N11 N 0.44266(15) 0.58460(8) 0.11652(6) 0.0273 1.0000 Uani .
C12 C 0.46017(18) 0.67223(10) 0.08192(8) 0.0321 1.0000 Uani .
C13 C 0.40845(18) 0.66700(10) 0.01096(8) 0.0309 1.0000 Uani .
C14 C 0.26259(19) 0.66016(12) -0.00143(10) 0.0376 1.0000 Uani .
C15 C 0.2108(2) 0.65254(12) -0.06550(11) 0.0456 1.0000 Uani .
C16 C 0.3065(3) 0.65308(13) -0.11844(10) 0.0497 1.0000 Uani .
C17 C 0.4516(2) 0.66068(13) -0.10684(9) 0.0444 1.0000 Uani .
C18 C 0.50312(19) 0.66760(11) -0.04249(9) 0.0359 1.0000 Uani .
C19 C 0.44236(19) 0.58925(10) 0.19362(8) 0.0312 1.0000 Uani .
C20 C 0.5388(2) 0.66166(12) 0.22043(9) 0.0409 1.0000 Uani .
C21 C 0.28728(19) 0.59473(11) 0.21550(8) 0.0326 1.0000 Uani .
C22 C 0.2184(2) 0.51891(12) 0.23670(8) 0.0357 1.0000 Uani .
C23 C 0.0754(2) 0.52085(13) 0.25524(8) 0.0412 1.0000 Uani .
C24 C 0.0002(2) 0.59832(16) 0.25354(9) 0.0470 1.0000 Uani .
C25 C 0.0678(2) 0.67427(15) 0.23371(10) 0.0505 1.0000 Uani .
C26 C 0.2109(2) 0.67230(13) 0.21462(9) 0.0430 1.0000 Uani .
C27 C 0.69634(17) 0.53264(11) 0.10498(8) 0.0308 1.0000 Uani .
C28 C 0.79150(18) 0.55876(11) 0.06020(9) 0.0349 1.0000 Uani .
C29 C 0.9471(2) 0.57430(14) 0.07366(11) 0.0480 1.0000 Uani .
C30 C 0.56401(17) 0.36362(10) 0.04553(7) 0.0281 1.0000 Uani .
C31 C 0.56677(18) 0.26698(10) 0.06302(8) 0.0300 1.0000 Uani .
C32 C 0.6751(2) 0.23625(12) 0.10416(9) 0.0368 1.0000 Uani .
C33 C 0.6845(3) 0.14755(14) 0.11987(10) 0.0489 1.0000 Uani .
C34 C 0.5852(3) 0.09001(13) 0.09544(12) 0.0559 1.0000 Uani .
C35 C 0.4780(3) 0.11957(14) 0.05556(14) 0.0622 1.0000 Uani .
C36 C 0.4675(2) 0.20778(13) 0.03866(12) 0.0486 1.0000 Uani .
C37 C 0.4923(2) 0.38311(12) -0.01988(8) 0.0398 1.0000 Uani .
C38 C 0.5577(3) 0.42010(15) -0.07067(10) 0.0597 1.0000 Uani .
C39 C 0.1511(3) 0.31262(16) 0.13373(14) 0.0599 1.0000 Uani .
H91 H 0.5406 0.3997 0.1475 0.0262 1.0000 Uiso R
H101 H 0.5392 0.5193 0.0364 0.0280 1.0000 Uiso R
H122 H 0.5667 0.6859 0.0839 0.0272 1.0000 Uiso R
H121 H 0.4021 0.7143 0.1034 0.0285 1.0000 Uiso R
H191 H 0.4804 0.5363 0.2090 0.0340 1.0000 Uiso R
H201 H 0.5577 0.6510 0.2712 0.0603 1.0000 Uiso R
H202 H 0.6323 0.6489 0.1918 0.0593 1.0000 Uiso R
H203 H 0.4932 0.7214 0.2061 0.0621 1.0000 Uiso R
H221 H 0.2744 0.4673 0.2345 0.0371 1.0000 Uiso R
H231 H 0.0290 0.4725 0.2696 0.0419 1.0000 Uiso R
H241 H -0.0941 0.5991 0.2668 0.0608 1.0000 Uiso R
H251 H 0.0103 0.7257 0.2292 0.0598 1.0000 Uiso R
H261 H 0.2562 0.7228 0.1975 0.0466 1.0000 Uiso R
H292 H 0.9645 0.6315 0.0510 0.0569 1.0000 Uiso R
H293 H 0.9583 0.5848 0.1237 0.0594 1.0000 Uiso R
H291 H 1.0083 0.5238 0.0517 0.0583 1.0000 Uiso R
H301 H 0.6642 0.3786 0.0388 0.0291 1.0000 Uiso R
H331 H 0.7626 0.1254 0.1512 0.0669 1.0000 Uiso R
H341 H 0.5945 0.0310 0.1068 0.0722 1.0000 Uiso R
H351 H 0.3992 0.0820 0.0369 0.0634 1.0000 Uiso R
H371 H 0.3898 0.3646 -0.0231 0.0424 1.0000 Uiso R
H381 H 0.6550 0.4350 -0.0676 0.0690 1.0000 Uiso R
H382 H 0.5092 0.4264 -0.1151 0.0691 1.0000 Uiso R
H392 H 0.1307 0.2520 0.1551 0.0802 1.0000 Uiso R
H393 H 0.1117 0.3201 0.0874 0.0798 1.0000 Uiso R
H391 H 0.1014 0.3592 0.1633 0.0789 1.0000 Uiso R
H181 H 0.6035 0.6705 -0.0320 0.0345 1.0000 Uiso R
H171 H 0.5182 0.6615 -0.1435 0.0544 1.0000 Uiso R
H161 H 0.2707 0.6487 -0.1643 0.0517 1.0000 Uiso R
H151 H 0.1138 0.6441 -0.0717 0.0543 1.0000 Uiso R
H141 H 0.2009 0.6618 0.0322 0.0368 1.0000 Uiso R
H281 H 0.7615 0.5673 0.0117 0.0474 1.0000 Uiso R
H271 H 0.7233 0.5223 0.1513 0.0321 1.0000 Uiso R
H321 H 0.7476 0.2730 0.1219 0.0432 1.0000 Uiso R
H361 H 0.3819 0.2263 0.0130 0.0491 1.0000 Uiso R
H111 H 0.3633 0.5706 0.1107 0.0361 1.0000 Uiso R

loop_
_atom_site_aniso_label
_atom_site_aniso_U_11
_atom_site_aniso_U_22
_atom_site_aniso_U_33
_atom_site_aniso_U_23
_atom_site_aniso_U_13
_atom_site_aniso_U_12
F1 0.0831(11) 0.0398(7) 0.1123(13) -0.0134(8) 0.0168(10) -0.0072(7)
B2 0.0448(11) 0.0333(10) 0.0499(12) 0.0043(9) -0.0038(10) 0.0000(9)
F3 0.0796(10) 0.0976(12) 0.0662(9) 0.0330(9) -0.0086(8) -0.0057(9)
F4 0.0708(10) 0.0869(11) 0.1066(13) 0.0158(10) -0.0386(9) -0.0166(8)
F5 0.0966(12) 0.0546(8) 0.1137(13) -0.0010(9) 0.0466(11) 0.0052(8)
O6 0.0450(7) 0.0301(6) 0.0509(7) -0.0008(6) 0.0137(6) -0.0107(6)
C7 0.0342(8) 0.0279(8) 0.0310(8) -0.0073(6) 0.0050(7) -0.0044(7)
O8 0.0289(6) 0.0384(7) 0.0512(7) -0.0021(6) -0.0023(5) -0.0022(5)
C9 0.0297(7) 0.0243(7) 0.0240(7) -0.0004(6) 0.0000(6) -0.0005(6)
C10 0.0273(7) 0.0259(7) 0.0256(7) -0.0008(6) 0.0038(6) -0.0006(6)
N11 0.0274(6) 0.0246(6) 0.0300(6) 0.0000(5) 0.0043(5) -0.0014(5)
C12 0.0373(8) 0.0237(7) 0.0352(8) 0.0015(6) 0.0068(7) -0.0017(6)
C13 0.0351(8) 0.0218(7) 0.0358(8) 0.0037(6) 0.0052(7) -0.0003(6)
C14 0.0343(8) 0.0301(8) 0.0482(10) 0.0054(8) 0.0052(7) 0.0025(7)
C15 0.0427(9) 0.0318(9) 0.0623(12) 0.0028(8) -0.0116(9) 0.0049(8)
C16 0.0716(14) 0.0361(10) 0.0413(10) 0.0027(8) -0.0138(9) 0.0091(10)
C17 0.0591(11) 0.0390(9) 0.0351(9) 0.0076(8) 0.0089(9) 0.0069(9)
C18 0.0385(8) 0.0307(8) 0.0386(9) 0.0062(7) 0.0069(7) 0.0022(7)
C19 0.0377(8) 0.0291(8) 0.0269(7) -0.0011(6) 0.0047(7) -0.0004(7)
C20 0.0479(10) 0.0379(9) 0.0368(9) -0.0082(8) 0.0032(8) -0.0080(8)
C21 0.0394(9) 0.0328(8) 0.0255(7) 0.0000(6) 0.0046(7) 0.0004(7)
C22 0.0445(9) 0.0340(8) 0.0286(8) -0.0007(7) 0.0064(7) -0.0030(7)
C23 0.0463(10) 0.0510(11) 0.0265(8) -0.0003(7) 0.0064(7) -0.0114(8)
C24 0.0389(9) 0.0739(14) 0.0280(8) 0.0054(9) 0.0073(7) 0.0031(10)
C25 0.0544(11) 0.0578(12) 0.0392(10) 0.0125(9) 0.0166(9) 0.0194(10)
C26 0.0533(11) 0.0379(9) 0.0377(9) 0.0069(8) 0.0159(8) 0.0050(9)
C27 0.0303(8) 0.0292(7) 0.0327(8) -0.0032(6) 0.0001(7) -0.0012(6)
C28 0.0285(8) 0.0328(8) 0.0434(9) -0.0041(7) 0.0047(7) -0.0016(7)
C29 0.0310(9) 0.0505(11) 0.0624(12) -0.0122(10) 0.0080(9) -0.0075(8)
C30 0.0301(7) 0.0287(7) 0.0256(7) -0.0023(6) 0.0015(6) 0.0015(6)
C31 0.0347(8) 0.0297(8) 0.0255(7) -0.0020(6) 0.0042(7) 0.0038(6)
C32 0.0416(10) 0.0397(9) 0.0292(8) 0.0049(7) 0.0020(7) 0.0055(7)
C33 0.0626(13) 0.0472(11) 0.0367(9) 0.0128(8) 0.0128(9) 0.0193(10)
C34 0.0787(15) 0.0288(9) 0.0601(13) 0.0058(9) 0.0251(12) 0.0098(10)
C35 0.0717(15) 0.0313(10) 0.0836(17) -0.0133(11) 0.0034(13) -0.0075(10)
C36 0.0474(11) 0.0353(9) 0.0631(13) -0.0080(9) -0.0105(9) 0.0005(8)
C37 0.0565(11) 0.0359(9) 0.0270(8) -0.0051(7) -0.0039(8) 0.0093(8)
C38 0.0971(18) 0.0547(12) 0.0273(9) 0.0011(9) -0.0001(11) -0.0024(12)
C39 0.0518(12) 0.0520(12) 0.0758(15) -0.0103(11) 0.0195(12) -0.0263(10)

loop_
_atom_type_symbol
_atom_type_scat_dispersion_real
_atom_type_scat_dispersion_imag
_atom_type_scat_Cromer_Mann_a1
_atom_type_scat_Cromer_Mann_b1
_atom_type_scat_Cromer_Mann_a2
_atom_type_scat_Cromer_Mann_b2
_atom_type_scat_Cromer_Mann_a3
_atom_type_scat_Cromer_Mann_b3
_atom_type_scat_Cromer_Mann_a4
_atom_type_scat_Cromer_Mann_b4
_atom_type_scat_Cromer_Mann_c
_atom_type_scat_source
C 0.0181 0.0091 2.3100 20.8439 1.0200 10.2075 1.5886 0.5687 0.8650 51.6512 0.2156 'International Tables Vol C 4.2.6.8 and 6.1.1.4'
H 0.0000 0.0000 0.4930 10.5109 0.3229 26.1257 0.1402 3.1424 0.0408 57.7998 0.0030 'International Tables Vol C 4.2.6.8 and 6.1.1.4'
B 0.0090 0.0039 2.0545 23.2185 1.3326 1.0210 1.0979 60.3498 0.7068 0.1403 -0.1932 'International Tables Vol C 4.2.6.8 and 6.1.1.4'
N 0.0311 0.0180 12.2126 0.0057 3.1322 9.8933 2.0125 28.9975 1.1663 0.5826 -11.5290 'International Tables Vol C 4.2.6.8 and 6.1.1.4'
O 0.0492 0.0322 3.0485 13.2771 2.2868 5.7011 1.5463 0.3239 0.8670 32.9089 0.2508 'International Tables Vol C 4.2.6.8 and 6.1.1.4'
F 0.0727 0.0534 3.5392 10.2825 2.6412 4.2944 1.5170 0.2615 1.0243 26.1476 0.2776 'International Tables Vol C 4.2.6.8 and 6.1.1.4'

loop_
_geom_angle_atom_site_label_1
_geom_angle_atom_site_label_2
_geom_angle_atom_site_label_3
_geom_angle
_geom_angle_publ_flag
F1 B2 F3 113.5(2) yes
F1 B2 F4 109.72(19) yes
F3 B2 F4 108.08(19) yes
F1 B2 F5 108.05(19) yes
F3 B2 F5 107.46(19) yes
F4 B2 F5 110.0(2) yes
C7 O6 C39 116.15(17) yes
O6 C7 O8 123.39(16) yes
O6 C7 C9 111.81(15) yes
O8 C7 C9 124.79(15) yes
C7 C9 C10 113.57(13) yes
C7 C9 C30 109.12(13) yes
C10 C9 C30 105.80(12) yes
C7 C9 H91 108.8 no
C10 C9 H91 112.0 no
C30 C9 H91 107.3 no
C9 C10 N11 113.09(12) yes
C9 C10 C27 111.33(13) yes
N11 C10 C27 112.40(12) yes
C9 C10 H101 103.4 no
N11 C10 H101 110.2 no
C27 C10 H101 105.9 no
C10 N11 C12 110.88(11) yes
C10 N11 C19 115.18(12) yes
C12 N11 C19 114.63(12) yes
C10 N11 H111 109.8 no
C12 N11 H111 106.1 no
C19 N11 H111 99.2 no
N11 C12 C13 110.58(12) yes
N11 C12 H122 105.6 no
C13 C12 H122 111.2 no
N11 C12 H121 109.3 no
C13 C12 H121 106.6 no
H122 C12 H121 113.7 no
C12 C13 C14 119.19(15) yes
C12 C13 C18 121.79(15) yes
C14 C13 C18 119.02(17) yes
C13 C14 C15 121.13(17) yes
C13 C14 H141 119.8 no
C15 C14 H141 119.1 no
C14 C15 C16 119.29(18) yes
C14 C15 H151 118.7 no
C16 C15 H151 121.9 no
C15 C16 C17 120.14(18) yes
C15 C16 H161 120.0 no
C17 C16 H161 119.9 no
C16 C17 C18 120.37(18) yes
C16 C17 H171 120.3 no
C18 C17 H171 119.3 no
C13 C18 C17 120.04(17) yes
C13 C18 H181 116.7 no
C17 C18 H181 123.2 no
N11 C19 C20 112.64(13) yes
N11 C19 C21 107.11(13) yes
C20 C19 C21 114.88(14) yes
N11 C19 H191 106.8 no
C20 C19 H191 106.8 no
C21 C19 H191 108.3 no
C19 C20 H201 109.2 no
C19 C20 H202 99.2 no
H201 C20 H202 111.1 no
C19 C20 H203 107.3 no
H201 C20 H203 118.1 no
H202 C20 H203 110.2 no
C19 C21 C22 118.90(15) yes
C19 C21 C26 122.37(16) yes
C22 C21 C26 118.73(17) yes
C21 C22 C23 120.56(17) yes
C21 C22 H221 115.2 no
C23 C22 H221 124.1 no
C22 C23 C24 120.12(18) yes
C22 C23 H231 121.9 no
C24 C23 H231 118.0 no
C23 C24 C25 119.93(18) yes
C23 C24 H241 119.4 no
C25 C24 H241 120.7 no
C24 C25 C26 120.02(19) yes
C24 C25 H251 117.6 no
C26 C25 H251 122.0 no
C25 C26 C21 120.63(18) yes
C25 C26 H261 120.8 no
C21 C26 H261 118.4 no
C10 C27 C28 121.53(16) yes
C10 C27 H271 117.0 no
C28 C27 H271 121.5 no
C27 C28 C29 125.12(18) yes
C27 C28 H281 120.1 no
C29 C28 H281 114.7 no
C28 C29 H292 102.4 no
C28 C29 H293 107.6 no
H292 C29 H293 107.0 no
C28 C29 H291 109.4 no
H292 C29 H291 111.2 no
H293 C29 H291 118.0 no
C9 C30 C31 112.73(12) yes
C9 C30 C37 110.43(13) yes
C31 C30 C37 113.73(14) yes
C9 C30 H301 110.2 no
C31 C30 H301 104.2 no
C37 C30 H301 105.1 no
C30 C31 C32 118.67(15) yes
C30 C31 C36 122.91(16) yes
C32 C31 C36 118.41(16) yes
C31 C32 C33 120.64(19) yes
C31 C32 H321 122.9 no
C33 C32 H321 116.5 no
C32 C33 C34 120.1(2) yes
C32 C33 H331 120.4 no
C34 C33 H331 119.4 no
C33 C34 C35 119.68(18) yes
C33 C34 H341 118.1 no
C35 C34 H341 122.3 no
C34 C35 C36 121.1(2) yes
C34 C35 H351 124.6 no
C36 C35 H351 114.3 no
C35 C36 C31 120.0(2) yes
C35 C36 H361 117.3 no
C31 C36 H361 122.4 no
C30 C37 C38 123.8(2) yes
C30 C37 H371 115.2 no
C38 C37 H371 121.0 no
C37 C38 H381 120.1 no
C37 C38 H382 121.4 no
H381 C38 H382 118.1 no
O6 C39 H392 112.6 no
O6 C39 H393 109.7 no
H392 C39 H393 114.6 no
O6 C39 H391 105.4 no
H392 C39 H391 107.2 no
H393 C39 H391 106.8 no

loop_
_geom_bond_atom_site_label_1
_geom_bond_atom_site_label_2
_geom_bond_distance
_geom_bond_publ_flag
F1 B2 1.360(3) yes
B2 F3 1.367(3) yes
B2 F4 1.373(3) yes
B2 F5 1.386(3) yes
O6 C7 1.324(2) yes
O6 C39 1.451(3) yes
C7 O8 1.213(2) yes
C7 C9 1.505(2) yes
C9 C10 1.550(2) yes
C9 C30 1.577(2) yes
C9 H91 1.043 no
C10 N11 1.5221(19) yes
C10 C27 1.496(2) yes
C10 H101 1.013 no
N11 C12 1.5201(19) yes
N11 C19 1.551(2) yes
N11 H111 0.780 no
C12 C13 1.508(2) yes
C12 H122 1.017 no
C12 H121 0.946 no
C13 C14 1.388(2) yes
C13 C18 1.391(2) yes
C14 C15 1.380(3) yes
C14 H141 0.888 no
C15 C16 1.389(3) yes
C15 H151 0.924 no
C16 C17 1.379(3) yes
C16 H161 0.983 no
C17 C18 1.384(3) yes
C17 H171 0.963 no
C18 H181 0.962 no
C19 C20 1.526(2) yes
C19 C21 1.515(2) yes
C19 H191 0.937 no
C20 H201 1.049 no
C20 H202 1.064 no
C20 H203 1.049 no
C21 C22 1.394(2) yes
C21 C26 1.386(3) yes
C22 C23 1.386(3) yes
C22 H221 0.949 no
C23 C24 1.379(3) yes
C23 H231 0.905 no
C24 C25 1.382(3) yes
C24 H241 0.920 no
C25 C26 1.389(3) yes
C25 H251 0.958 no
C26 H261 0.946 no
C27 C28 1.326(2) yes
C27 H271 0.977 no
C28 C29 1.496(2) yes
C28 H281 1.022 no
C29 H292 1.000 no
C29 H293 1.024 no
C29 H291 1.058 no
C30 C31 1.521(2) yes
C30 C37 1.505(2) yes
C30 H301 0.972 no
C31 C32 1.388(2) yes
C31 C36 1.386(3) yes
C32 C33 1.397(3) yes
C32 H321 0.949 no
C33 C34 1.370(3) yes
C33 H331 1.021 no
C34 C35 1.360(4) yes
C34 H341 0.935 no
C35 C36 1.396(3) yes
C35 H351 1.005 no
C36 H361 0.992 no
C37 C38 1.317(3) yes
C37 H371 1.000 no
C38 H381 0.938 no
C38 H382 1.006 no
C39 H392 1.040 no
C39 H393 1.008 no
C39 H391 1.037 no

loop_
_geom_hbond_atom_site_label_D
_geom_hbond_atom_site_label_H
_geom_hbond_atom_site_label_A
_geom_hbond_site_symmetry_A
_geom_hbond_angle_DHA
_geom_hbond_distance_DH
_geom_hbond_distance_HA
_geom_hbond_distance_DA
_geom_hbond_publ_flag
C20 H202 C27 . 133.43(6) 1.064 2.563 3.383(3) yes
C29 H291 O8 1_655 132.89(6) 1.058 2.543 3.354(3) yes
N11 H111 O8 . 137.60(5) 0.780 2.115 2.742(3) yes
